data_7155967
loop_
_publ_author_name
'Chiu, Din-Chi'
'Lin, Tzu-Chen'
'Huang, Wen-I'
'Cheng, Ting-Jen R.'
'Tsai, Keng-Chang'
'Fang, Jim-Min'

_publ_section_title
;
 Peramivir analogues bearing hydrophilic side chains exhibit higher
 activities against H275Y mutant than wild-type influenza virus
;
_journal_name_full 'Organic &amp; Biomolecular Chemistry'
_journal_paper_doi 10.1039/C7OB02374J
_journal_year 2017
_chemical_formula_sum 'C19 H28 N2 O7'
_chemical_formula_weight 396.43
_chemical_name_systematic
; 
 ? 
;
_space_group_IT_number 96
_symmetry_cell_setting tetragonal
_symmetry_space_group_name_Hall 'P 4nw 2abw'
_symmetry_space_group_name_H-M 'P 43 21 2'
_atom_sites_solution_hydrogens geom
_atom_sites_solution_primary direct
_atom_sites_solution_secondary difmap
_audit_creation_method SHELXL-97
_audit_update_record
;
2017-08-22 deposited with the CCDC.
2017-11-09 downloaded from the CCDC.
;
_cell_angle_alpha 90.00
_cell_angle_beta 90.00
_cell_angle_gamma 90.00
_cell_formula_units_Z 8
_cell_length_a 8.2526(2)
_cell_length_b 8.2526(2)
_cell_length_c 60.866(3)
_cell_measurement_reflns_used 5167
_cell_measurement_temperature 150(2)
_cell_measurement_theta_max 73.6340
_cell_measurement_theta_min 4.3220
_cell_volume 4145.3(2)
_computing_cell_refinement 'CrysAlisPro 1.171.38.41 (Rigaku OD, 2015)'
_computing_data_collection 'CrysAlisPro 1.171.38.41 (Rigaku OD, 2015)'
_computing_data_reduction 'CrysAlisPro 1.171.38.41 (Rigaku OD, 2015)'
_computing_molecular_graphics SHELXTL
_computing_publication_material SHELXTL
_computing_structure_refinement 'SHELXL-97 (Sheldrick, 1997)'
_computing_structure_solution 'SHELXS-97 (Sheldrick, 1990)'
_diffrn_ambient_temperature 150(2)
_diffrn_detector_area_resol_mean 10.2496
_diffrn_measured_fraction_theta_full 0.997
_diffrn_measured_fraction_theta_max 0.997
_diffrn_measurement_device_type 'Xcalibur, Atlas, Gemini'
_diffrn_radiation_monochromator graphite
_diffrn_radiation_source 'fine-focus sealed tube'
_diffrn_radiation_type CuK\a
_diffrn_radiation_wavelength 1.54178
_diffrn_reflns_av_R_equivalents 0.0403
_diffrn_reflns_av_sigmaI/netI 0.0320
_diffrn_reflns_limit_h_max 6
_diffrn_reflns_limit_h_min -9
_diffrn_reflns_limit_k_max 9
_diffrn_reflns_limit_k_min -7
_diffrn_reflns_limit_l_max 72
_diffrn_reflns_limit_l_min -72
_diffrn_reflns_number 14251
_diffrn_reflns_theta_full 67.98
_diffrn_reflns_theta_max 67.98
_diffrn_reflns_theta_min 2.90
_exptl_absorpt_coefficient_mu 0.811
_exptl_absorpt_correction_T_max 1.00000
_exptl_absorpt_correction_T_min 0.72594
_exptl_absorpt_correction_type multi-scan
_exptl_absorpt_process_details
; 
CrysAlisPro 1.171.38.41 (Rigaku Oxford Diffraction, 2015) 
Empirical absorption correction using spherical harmonics, 
 implemented in SCALE3 ABSPACK scaling algorithm. 
;
_exptl_crystal_density_diffrn 1.270
_exptl_crystal_density_method 'not measured'
_exptl_crystal_F_000 1696
_exptl_crystal_size_max 0.20
_exptl_crystal_size_mid 0.15
_exptl_crystal_size_min 0.10
_refine_diff_density_max 1.061
_refine_diff_density_min -0.340
_refine_diff_density_rms 0.067
_refine_ls_abs_structure_details 'Flack H D (1983), Acta Cryst. A39, 876-881'
_refine_ls_abs_structure_Flack 0.0(4)
_refine_ls_extinction_method none
_refine_ls_goodness_of_fit_ref 1.088
_refine_ls_hydrogen_treatment mixed
_refine_ls_matrix_type full
_refine_ls_number_parameters 253
_refine_ls_number_reflns 3755
_refine_ls_number_restraints 18
_refine_ls_restrained_S_all 1.130
_refine_ls_R_factor_all 0.0819
_refine_ls_R_factor_gt 0.0750
_refine_ls_shift/su_max 0.002
_refine_ls_shift/su_mean 0.000
_refine_ls_structure_factor_coef Fsqd
_refine_ls_weighting_details 'calc w=1/[\s^2^(Fo^2^)+(0.1114P)^2^+4.3949P] where P=(Fo^2^+2Fc^2^)/3'
_refine_ls_weighting_scheme calc
_refine_ls_wR_factor_gt 0.2042
_refine_ls_wR_factor_ref 0.2107
_reflns_number_gt 3378
_reflns_number_total 3755
_reflns_threshold_expression >2sigma(I)
_cod_data_source_file c7ob02374j2.cif
_cod_data_source_block ic17907
_cod_depositor_comments
;
The following automatic conversions were performed:

'_symmetry_cell_setting' value 'Tetragonal' changed to 'tetragonal'
according to
/home/data/users/saulius/crontab/automatic-downloads/rss-feeds/RSC/lib/dictionaries/cif_core.dic
dictionary named 'cif_core.dic' version 2.4.2 from 2011-04-26.

Automatic conversion script
Id: cif_fix_values 4973 2017-02-22 13:04:09Z antanas 
;
_cod_original_sg_symbol_H-M P4(3)2(1)2
_cod_database_code 7155967

loop_
_symmetry_equiv_pos_as_xyz
'x, y, z'
'-x, -y, z+1/2'
'-y+1/2, x+1/2, z+3/4'
'y+1/2, -x+1/2, z+1/4'
'-x+1/2, y+1/2, -z+3/4'
'x+1/2, -y+1/2, -z+1/4'
'y, x, -z'
'-y, -x, -z+1/2'

loop_
_atom_site_label
_atom_site_type_symbol
_atom_site_fract_x
_atom_site_fract_y
_atom_site_fract_z
_atom_site_U_iso_or_equiv
_atom_site_adp_type
_atom_site_occupancy
_atom_site_symmetry_multiplicity
_atom_site_calc_flag
_atom_site_refinement_flags
O1 O 0.6720(4) 0.0464(3) 0.18050(4) 0.0415(7) Uani 1 1 d .
O2 O 0.3948(4) 0.4757(4) 0.20120(4) 0.0423(7) Uani 1 1 d .
O3 O 0.8220(4) 0.5337(5) 0.21104(5) 0.0574(9) Uani 1 1 d .
O4 O 0.7174(5) 0.6372(7) 0.24257(5) 0.0850(16) Uani 1 1 d .
O5 O 0.7542(4) 0.5273(3) 0.10365(4) 0.0358(6) Uani 1 1 d .
O6 O 0.7392(4) 0.6705(4) 0.13531(5) 0.0448(7) Uani 1 1 d .
O7 O 0.7973(4) 0.1965(4) 0.10939(4) 0.0398(7) Uani 1 1 d .
N1 N 0.6316(4) 0.1481(4) 0.19844(5) 0.0388(8) Uani 1 1 d .
N2 N 0.7930(4) 0.4025(4) 0.13613(5) 0.0352(7) Uani 1 1 d .
C1 C 0.7986(5) 0.3957(5) 0.16041(6) 0.0371(9) Uani 1 1 d .
H1A H 0.8258 0.5002 0.1679 0.045 Uiso 1 1 calc R
C2 C 0.6357(4) 0.3168(5) 0.16748(6) 0.0294(8) Uani 1 1 d .
H2A H 0.5399 0.3681 0.1602 0.035 Uiso 1 1 calc R
C3 C 0.6620(5) 0.1394(5) 0.16013(6) 0.0339(9) Uani 1 1 d .
H3A H 0.5741 0.0998 0.1502 0.041 Uiso 1 1 calc R
C4 C 0.8294(5) 0.1411(5) 0.14883(6) 0.0393(9) Uani 1 1 d .
H4A H 0.8812 0.0329 0.1465 0.047 Uiso 1 1 calc R
C5 C 0.9213(5) 0.2584(6) 0.16371(7) 0.0450(11) Uani 1 1 d .
H5A H 1.0307 0.2854 0.1581 0.054 Uiso 1 1 calc R
H5B H 0.9277 0.2209 0.1791 0.054 Uiso 1 1 calc R
C6 C 0.6114(5) 0.2935(5) 0.19179(6) 0.0330(8) Uani 1 1 d .
C7 C 0.5527(5) 0.4212(5) 0.20745(6) 0.0372(9) Uani 1 1 d .
H7A H 0.5490 0.3760 0.2227 0.045 Uiso 1 1 calc R
C8 C 0.6572(6) 0.5731(6) 0.20713(7) 0.0460(11) Uani 1 1 d .
H8A H 0.6458 0.6299 0.1927 0.055 Uiso 1 1 calc R
C9 C 0.6116(9) 0.6876(7) 0.22596(8) 0.0710(17) Uani 1 1 d .
H9A H 0.6305 0.8022 0.2219 0.085 Uiso 1 1 calc R
H9B H 0.4970 0.6735 0.2304 0.085 Uiso 1 1 calc R
C10 C 0.8645(7) 0.5909(14) 0.23220(8) 0.114(3) Uani 1 1 d U
C11 C 0.9265(10) 0.4326(17) 0.24436(11) 0.162(4) Uani 1 1 d U
H11A H 0.8385 0.3530 0.2451 0.243 Uiso 1 1 calc R
H11B H 0.9614 0.4604 0.2593 0.243 Uiso 1 1 calc R
H11C H 1.0180 0.3864 0.2362 0.243 Uiso 1 1 calc R
C12 C 0.9851(12) 0.7154(16) 0.23106(14) 0.180(5) Uani 1 1 d U
H12A H 0.9412 0.8092 0.2232 0.270 Uiso 1 1 calc R
H12B H 1.0805 0.6743 0.2232 0.270 Uiso 1 1 calc R
H12C H 1.0162 0.7480 0.2460 0.270 Uiso 1 1 calc R
C13 C 0.8065(4) 0.2442(5) 0.12831(6) 0.0337(8) Uani 1 1 d .
C14 C 0.7586(4) 0.5469(5) 0.12521(6) 0.0319(8) Uani 1 1 d .
C15 C 0.7493(5) 0.6720(5) 0.08890(6) 0.0367(9) Uani 1 1 d .
C16 C 0.8971(6) 0.7766(6) 0.09359(7) 0.0461(11) Uani 1 1 d .
H16A H 0.8871 0.8247 0.1082 0.069 Uiso 1 1 calc R
H16B H 0.9044 0.8628 0.0826 0.069 Uiso 1 1 calc R
H16C H 0.9949 0.7095 0.0930 0.069 Uiso 1 1 calc R
C17 C 0.7608(7) 0.5955(6) 0.06630(7) 0.0496(11) Uani 1 1 d .
H17A H 0.6645 0.5289 0.0636 0.074 Uiso 1 1 calc R
H17B H 0.8579 0.5274 0.0655 0.074 Uiso 1 1 calc R
H17C H 0.7674 0.6809 0.0551 0.074 Uiso 1 1 calc R
C18 C 0.5943(6) 0.7640(7) 0.09186(9) 0.0562(13) Uani 1 1 d .
H18A H 0.5023 0.6928 0.0886 0.084 Uiso 1 1 calc R
H18B H 0.5927 0.8569 0.0818 0.084 Uiso 1 1 calc R
H18C H 0.5865 0.8025 0.1071 0.084 Uiso 1 1 calc R
C19 C 0.2764(5) 0.3523(6) 0.20113(7) 0.0473(11) Uani 1 1 d .
H19A H 0.1717 0.3982 0.1968 0.071 Uiso 1 1 calc R
H19B H 0.2675 0.3056 0.2159 0.071 Uiso 1 1 calc R
H19C H 0.3079 0.2676 0.1907 0.071 Uiso 1 1 calc R

loop_
_atom_site_aniso_label
_atom_site_aniso_U_11
_atom_site_aniso_U_22
_atom_site_aniso_U_33
_atom_site_aniso_U_23
_atom_site_aniso_U_13
_atom_site_aniso_U_12
O1 0.0532(18) 0.0331(15) 0.0381(13) 0.0105(11) 0.0064(13) 0.0046(13)
O2 0.0420(17) 0.0458(18) 0.0392(14) 0.0037(13) -0.0021(12) 0.0056(14)
O3 0.056(2) 0.066(2) 0.0498(17) 0.0014(16) -0.0164(15) -0.0150(18)
O4 0.067(3) 0.154(5) 0.0336(15) -0.011(2) 0.0035(16) -0.040(3)
O5 0.0425(16) 0.0293(14) 0.0356(13) 0.0077(11) -0.0003(11) -0.0011(12)
O6 0.0465(17) 0.0412(17) 0.0466(15) 0.0021(13) 0.0084(13) 0.0020(14)
O7 0.0402(16) 0.0427(16) 0.0365(13) 0.0030(12) 0.0058(12) 0.0075(13)
N1 0.0422(19) 0.040(2) 0.0343(16) 0.0045(14) 0.0010(14) -0.0014(16)
N2 0.0394(19) 0.0338(17) 0.0325(15) 0.0048(13) 0.0033(14) -0.0051(14)
C1 0.039(2) 0.039(2) 0.0333(18) 0.0057(16) -0.0028(16) -0.0091(18)
C2 0.0256(18) 0.0314(19) 0.0312(16) 0.0024(14) -0.0045(13) 0.0012(15)
C3 0.034(2) 0.032(2) 0.0355(18) 0.0073(15) 0.0007(16) 0.0029(16)
C4 0.037(2) 0.041(2) 0.0393(19) 0.0107(17) 0.0037(17) 0.0134(18)
C5 0.0210(19) 0.073(3) 0.041(2) 0.016(2) -0.0025(15) -0.001(2)
C6 0.0252(18) 0.040(2) 0.0341(18) 0.0087(16) -0.0026(14) -0.0041(15)
C7 0.044(2) 0.040(2) 0.0278(16) 0.0044(15) -0.0028(16) 0.0015(18)
C8 0.057(3) 0.044(2) 0.037(2) 0.0011(18) -0.0058(19) -0.005(2)
C9 0.113(5) 0.051(3) 0.049(3) -0.016(2) -0.009(3) -0.015(3)
C10 0.048(3) 0.264(10) 0.029(2) -0.012(4) 0.002(2) -0.065(5)
C11 0.073(5) 0.357(13) 0.055(3) 0.055(6) 0.003(3) 0.036(7)
C12 0.122(7) 0.297(12) 0.121(6) -0.116(7) 0.053(5) -0.130(7)
C13 0.0208(17) 0.043(2) 0.0374(19) 0.0090(16) 0.0035(14) 0.0065(17)
C14 0.0222(18) 0.030(2) 0.0431(19) 0.0046(16) 0.0055(14) -0.0059(15)
C15 0.036(2) 0.033(2) 0.0407(19) 0.0113(16) 0.0002(16) -0.0002(17)
C16 0.044(2) 0.043(2) 0.051(2) 0.012(2) 0.0034(19) -0.001(2)
C17 0.059(3) 0.047(3) 0.043(2) 0.0146(19) -0.006(2) 0.002(2)
C18 0.043(3) 0.056(3) 0.070(3) 0.022(2) 0.008(2) 0.010(2)
C19 0.037(2) 0.059(3) 0.047(2) 0.006(2) 0.0019(18) 0.003(2)

loop_
_atom_type_symbol
_atom_type_description
_atom_type_scat_dispersion_real
_atom_type_scat_dispersion_imag
_atom_type_scat_source
C C 0.0181 0.0091 'International Tables Vol C Tables 4.2.6.8 and 6.1.1.4'
H H 0.0000 0.0000 'International Tables Vol C Tables 4.2.6.8 and 6.1.1.4'
N N 0.0311 0.0180 'International Tables Vol C Tables 4.2.6.8 and 6.1.1.4'
O O 0.0492 0.0322 'International Tables Vol C Tables 4.2.6.8 and 6.1.1.4'

loop_
_geom_angle_atom_site_label_1
_geom_angle_atom_site_label_2
_geom_angle_atom_site_label_3
_geom_angle
N1 O1 C3 109.2(3)
C19 O2 C7 113.9(3)
C10 O3 C8 108.3(5)
C9 O4 C10 107.0(4)
C14 O5 C15 119.9(3)
C6 N1 O1 110.1(3)
C14 N2 C13 130.9(3)
C14 N2 C1 121.0(3)
C13 N2 C1 107.6(3)
N2 C1 C5 100.4(3)
N2 C1 C2 105.4(3)
C5 C1 C2 103.0(3)
C6 C2 C3 100.5(3)
C6 C2 C1 116.2(3)
C3 C2 C1 101.2(3)
O1 C3 C4 109.4(3)
O1 C3 C2 105.1(3)
C4 C3 C2 104.3(3)
C13 C4 C5 101.2(3)
C13 C4 C3 105.0(3)
C5 C4 C3 100.7(3)
C4 C5 C1 93.6(3)
N1 C6 C7 120.0(3)
N1 C6 C2 114.5(4)
C7 C6 C2 125.3(3)
O2 C7 C6 110.2(3)
O2 C7 C8 104.7(3)
C6 C7 C8 112.8(4)
O3 C8 C7 110.7(4)
O3 C8 C9 104.6(4)
C7 C8 C9 111.0(4)
O4 C9 C8 101.8(5)
O3 C10 O4 106.4(4)
O3 C10 C12 111.5(5)
O4 C10 C12 115.0(9)
O3 C10 C11 103.3(8)
O4 C10 C11 106.8(5)
C12 C10 C11 112.9(8)
O7 C13 N2 128.3(3)
O7 C13 C4 127.0(4)
N2 C13 C4 104.7(3)
O6 C14 O5 127.4(4)
O6 C14 N2 120.6(3)
O5 C14 N2 112.0(3)
O5 C15 C18 110.8(3)
O5 C15 C17 102.2(3)
C18 C15 C17 111.9(4)
O5 C15 C16 108.6(3)
C18 C15 C16 112.0(4)
C17 C15 C16 110.9(4)

loop_
_geom_bond_atom_site_label_1
_geom_bond_atom_site_label_2
_geom_bond_distance
O1 N1 1.417(4)
O1 C3 1.461(4)
O2 C19 1.411(6)
O2 C7 1.430(5)
O3 C10 1.416(6)
O3 C8 1.419(6)
O4 C9 1.399(7)
O4 C10 1.420(8)
O5 C14 1.323(5)
O5 C15 1.494(4)
O6 C14 1.202(5)
O7 C13 1.219(5)
N1 C6 1.277(5)
N2 C14 1.393(5)
N2 C13 1.395(5)
N2 C1 1.480(5)
C1 C5 1.533(6)
C1 C2 1.555(5)
C2 C6 1.505(5)
C2 C3 1.546(5)
C3 C4 1.543(6)
C4 C13 1.523(5)
C4 C5 1.528(6)
C6 C7 1.501(6)
C7 C8 1.522(6)
C8 C9 1.532(7)
C10 C12 1.433(12)
C10 C11 1.587(15)
C15 C18 1.498(6)
C15 C17 1.516(6)
C15 C16 1.521(6)
